data_4312906
loop_
_publ_author_name
'Andrey Yu. Kovalevsky'
'Kimberly A. Bagley'
'Jacqueline M. Cole'
'Philip Coppens'

_publ_section_title
;
 Light-Induced Metastable Linkage Isomers of Ruthenium Sulfur Dioxide
 Complexes
;
_journal_name_full 'Inorganic Chemistry'
_journal_page_first 140
_journal_page_last 147
_journal_paper_doi 10.1021/ic025997g
_journal_volume 42
_journal_year 2003
_chemical_formula_sum 'B2 F8 H14 N4 O3 Ru S'
_chemical_formula_weight 424.90
_chemical_melting_point ?
_chemical_name_common trans-[Ru(II)(NH3)4(H2O)(SO2)](BF4)
_chemical_name_systematic
; 
 trans-Tetraammineaquo(sulfur dioxide)ruthenium(II) tetrafluoroborate
;
_space_group_IT_number 15
_symmetry_cell_setting monoclinic
_symmetry_space_group_name_Hall '-C 2yc'
_symmetry_space_group_name_H-M 'C 1 2/c 1'
_atom_sites_solution_hydrogens difmap
_atom_sites_solution_primary Patterson
_atom_sites_solution_secondary difmap
_audit_creation_method SHELXL-97
_cell_angle_alpha 90.00
_cell_angle_beta 96.8810(10)
_cell_angle_gamma 90.00
_cell_formula_units_Z 4
_cell_length_a 11.0677(6)
_cell_length_b 10.3109(5)
_cell_length_c 11.4569(6)
_cell_measurement_reflns_used 854
_cell_measurement_temperature 90(1)
_cell_measurement_theta_max 26
_cell_measurement_theta_min 4
_cell_volume 1298.02(12)
_computing_cell_refinement 'Bruker SMART'
_computing_data_collection 'Bruker SMART'
_computing_data_reduction 'Bruker SHELXTL'
_computing_molecular_graphics 'Bruker SHELXTL'
_computing_publication_material 'Bruker SHELXTL'
_computing_structure_refinement 'SHELXL-97 (Sheldrick, 1997)'
_computing_structure_solution 'SHELXS-97 (Sheldrick, 1990)'
_diffrn_ambient_temperature 90(1)
_diffrn_measured_fraction_theta_full 1.000
_diffrn_measured_fraction_theta_max 1.000
_diffrn_measurement_device_type 'CCD area detector'
_diffrn_measurement_method 'phi and omega scans'
_diffrn_radiation_monochromator graphite
_diffrn_radiation_source 'rotating anode'
_diffrn_radiation_type MoK\a
_diffrn_radiation_wavelength 0.71073
_diffrn_reflns_av_R_equivalents 0.1077
_diffrn_reflns_av_sigmaI/netI 0.0462
_diffrn_reflns_limit_h_max 15
_diffrn_reflns_limit_h_min -15
_diffrn_reflns_limit_k_max 14
_diffrn_reflns_limit_k_min -14
_diffrn_reflns_limit_l_max 16
_diffrn_reflns_limit_l_min -16
_diffrn_reflns_number 11029
_diffrn_reflns_theta_full 30.01
_diffrn_reflns_theta_max 30.01
_diffrn_reflns_theta_min 2.71
_exptl_absorpt_coefficient_mu 1.474
_exptl_absorpt_correction_T_max 0.8372
_exptl_absorpt_correction_T_min 0.7096
_exptl_absorpt_correction_type 'empirical SADABS'
_exptl_crystal_colour orange
_exptl_crystal_density_diffrn 2.174
_exptl_crystal_density_method 'not measured'
_exptl_crystal_description bricks
_exptl_crystal_F_000 832
_exptl_crystal_size_max 0.25
_exptl_crystal_size_mid 0.15
_exptl_crystal_size_min 0.13
_refine_diff_density_max 1.365
_refine_diff_density_min -5.100
_refine_diff_density_rms 0.319
_refine_ls_extinction_method none
_refine_ls_goodness_of_fit_ref 1.348
_refine_ls_hydrogen_treatment 'idealized CH3 and OH groups'
_refine_ls_matrix_type full
_refine_ls_number_parameters 135
_refine_ls_number_reflns 1906
_refine_ls_number_restraints 0
_refine_ls_restrained_S_all 1.348
_refine_ls_R_factor_all 0.0486
_refine_ls_R_factor_gt 0.0468
_refine_ls_shift/su_max 0.003
_refine_ls_shift/su_mean <0.001
_refine_ls_structure_factor_coef Fsqd
_refine_ls_weighting_details 'calc w=1/[\s^2^(Fo^2^)+(0.0584P)^2^+0.0000P] where P=(Fo^2^+2Fc^2^)/3'
_refine_ls_weighting_scheme calc
_refine_ls_wR_factor_gt 0.0957
_refine_ls_wR_factor_ref 0.0968
_reflns_number_gt 1859
_reflns_number_total 1906
_reflns_threshold_expression >2sigma(I)
_cod_data_source_file ic025997g_s2_4.cif
_cod_data_source_block ruso2h2obf4
_cod_depositor_comments
;
The following automatic conversions were performed:
'_symmetry_cell_setting' value 'Monoclinic' changed to 'monoclinic'
according to '/home/adriana/struct/CIF-dictionaries/cif_core.dic'
dictionary named 'cif_core.dic' version 2.4.1 from 2010-06-29.

Automatic conversion script
Id: cif_fix_enum 1555 2011-01-17 13:19:09Z saulius 

The following automatic conversions were performed:

'_chemical_melting_point' value 'not measured' was changed to '?' -
the value is undefined or not given.

Automatic conversion script
Id: cif_fix_values 1569 2011-02-09 13:29:24Z adriana 
;
_cod_original_formula_sum 'H14 B2 F8 N4 O3 Ru S'
_cod_database_code 4312906

loop_
_symmetry_equiv_pos_as_xyz
'x, y, z'
'-x, y, -z+1/2'
'x+1/2, y+1/2, z'
'-x+1/2, y+1/2, -z+1/2'
'-x, -y, -z'
'x, -y, z-1/2'
'-x+1/2, -y+1/2, -z'
'x+1/2, -y+1/2, z-1/2'

loop_
_atom_site_label
_atom_site_type_symbol
_atom_site_fract_x
_atom_site_fract_y
_atom_site_fract_z
_atom_site_U_iso_or_equiv
_atom_site_adp_type
_atom_site_occupancy
_atom_site_symmetry_multiplicity
_atom_site_calc_flag
_atom_site_refinement_flags
_atom_site_disorder_assembly
_atom_site_disorder_group
Ru1 Ru 0.5000 0.793414(19) 0.7500 0.00871(11) Uani 1 2 d S . .
S1 S 0.5000 0.99611(7) 0.7500 0.00961(15) Uani 1 2 d S . .
O1 O 0.5865(4) 1.0724(5) 0.6933(4) 0.0149(8) Uani 0.50 1 d P A 1
O2 O 0.5504(4) 1.0673(5) 0.6605(4) 0.0167(8) Uani 0.50 1 d P A 2
O3 O 0.5000 0.5858(3) 0.7500 0.0215(6) Uani 1 2 d S . .
H3OA H 0.4660 0.5586 0.6851 0.032 Uiso 1 1 calc R A .
N1 N 0.4975(2) 0.78436(18) 0.56507(19) 0.0190(4) Uani 1 1 d . . .
H1A H 0.4440 0.8440 0.5307 0.029 Uiso 1 1 calc R A .
H1B H 0.4742 0.7036 0.5394 0.029 Uiso 1 1 calc R . .
H1C H 0.5732 0.8016 0.5457 0.029 Uiso 1 1 calc R . .
N2 N 0.30754(19) 0.77975(18) 0.7337(2) 0.0167(4) Uani 1 1 d . . .
H2A H 0.2773 0.8448 0.7753 0.025 Uiso 1 1 calc R A .
H2B H 0.2858 0.7018 0.7621 0.025 Uiso 1 1 calc R . .
H2C H 0.2770 0.7867 0.6566 0.025 Uiso 1 1 calc R . .
B1 B 0.2100(2) 1.0150(2) 0.5155(2) 0.0165(4) Uani 1 1 d . . .
F1 F 0.0752(2) 1.0091(3) 0.5255(3) 0.0199(5) Uani 0.50 1 d P . 1
F2 F 0.2215(4) 1.1103(4) 0.4360(4) 0.0298(8) Uani 0.50 1 d P . 1
F3 F 0.2614(3) 1.0459(3) 0.6258(3) 0.0246(6) Uani 0.50 1 d P . 1
F4 F 0.2387(6) 0.8958(8) 0.4817(8) 0.0149(10) Uani 0.50 1 d P . 1
F5 F 0.2080(6) 0.8799(9) 0.4918(9) 0.0213(13) Uani 0.50 1 d P . 2
F6 F 0.1628(3) 1.0840(3) 0.4218(3) 0.0209(6) Uani 0.50 1 d P . 2
F7 F 0.3429(2) 1.0459(3) 0.5377(2) 0.0191(5) Uani 0.50 1 d P . 2
F8 F 0.1667(3) 1.0398(3) 0.6189(2) 0.0181(5) Uani 0.50 1 d P . 2

loop_
_atom_site_aniso_label
_atom_site_aniso_U_11
_atom_site_aniso_U_22
_atom_site_aniso_U_33
_atom_site_aniso_U_23
_atom_site_aniso_U_13
_atom_site_aniso_U_12
Ru1 0.00996(15) 0.00679(15) 0.00878(15) 0.000 -0.00133(9) 0.000
S1 0.0122(3) 0.0083(3) 0.0082(3) 0.000 0.0003(2) 0.000
O1 0.017(2) 0.0143(16) 0.013(2) 0.0002(16) 0.0014(14) -0.0035(16)
O2 0.025(3) 0.0125(16) 0.014(2) 0.0059(16) 0.0064(16) -0.0003(18)
O3 0.0325(15) 0.0101(10) 0.0190(12) 0.000 -0.0087(11) 0.000
N1 0.0278(11) 0.0164(10) 0.0122(10) -0.0043(6) -0.0003(8) 0.0037(7)
N2 0.0113(9) 0.0145(8) 0.0236(10) 0.0035(6) -0.0010(7) 0.0006(6)
B1 0.0221(11) 0.0114(10) 0.0159(10) -0.0017(8) 0.0024(9) -0.0004(9)
F1 0.0119(10) 0.0210(13) 0.0279(14) -0.0073(11) 0.0062(10) 0.0013(10)
F2 0.038(2) 0.0198(16) 0.035(2) 0.0115(13) 0.0177(19) 0.0028(15)
F3 0.0241(15) 0.0217(14) 0.0255(14) -0.0121(11) -0.0079(12) 0.0053(11)
F4 0.016(3) 0.009(2) 0.0202(18) -0.0055(15) 0.001(2) 0.0005(19)
F5 0.026(4) 0.010(2) 0.026(3) -0.0060(18) -0.006(3) 0.000(2)
F6 0.0197(15) 0.0238(15) 0.0184(14) 0.0078(12) -0.0014(12) -0.0008(13)
F7 0.0111(11) 0.0291(15) 0.0174(12) -0.0019(10) 0.0028(9) -0.0044(10)
F8 0.0179(12) 0.0220(13) 0.0161(12) -0.0044(10) 0.0086(10) 0.0024(10)

loop_
_atom_type_symbol
_atom_type_description
_atom_type_scat_dispersion_real
_atom_type_scat_dispersion_imag
_atom_type_scat_source
B B 0.0013 0.0007 'International Tables Vol C Tables 4.2.6.8 and 6.1.1.4'
H H 0.0000 0.0000 'International Tables Vol C Tables 4.2.6.8 and 6.1.1.4'
N N 0.0061 0.0033 'International Tables Vol C Tables 4.2.6.8 and 6.1.1.4'
O O 0.0106 0.0060 'International Tables Vol C Tables 4.2.6.8 and 6.1.1.4'
F F 0.0171 0.0103 'International Tables Vol C Tables 4.2.6.8 and 6.1.1.4'
S S 0.1246 0.1234 'International Tables Vol C Tables 4.2.6.8 and 6.1.1.4'
Ru Ru -1.2594 0.8363 'International Tables Vol C Tables 4.2.6.8 and 6.1.1.4'

loop_
_geom_angle_atom_site_label_1
_geom_angle_atom_site_label_2
_geom_angle_atom_site_label_3
_geom_angle
_geom_angle_site_symmetry_1
_geom_angle_site_symmetry_3
_geom_angle_publ_flag
S1 Ru1 N1 92.53(5) . . ?
S1 Ru1 N1 92.53(5) . 2_656 ?
N1 Ru1 N1 174.95(10) . 2_656 ?
S1 Ru1 N2 93.81(5) . . ?
N1 Ru1 N2 90.93(10) . . ?
N1 Ru1 N2 88.74(9) 2_656 . ?
S1 Ru1 N2 93.81(5) . 2_656 ?
N1 Ru1 N2 88.74(9) . 2_656 ?
N1 Ru1 N2 90.93(10) 2_656 2_656 ?
N2 Ru1 N2 172.38(10) . 2_656 ?
S1 Ru1 O3 180 . . ?
N1 Ru1 O3 87.47(5) . . ?
N1 Ru1 O3 87.47(5) 2_656 . ?
N2 Ru1 O3 86.19(5) . . ?
N2 Ru1 O3 86.19(5) 2_656 . ?
O2 S1 O2 118.1(4) . 2_656 ?
O1 S1 O1 114.4(4) . 2_656 ?
O2 S1 Ru1 120.9(2) . . ?
O2 S1 Ru1 120.9(2) 2_656 . ?
O1 S1 Ru1 122.8(2) . . ?
O1 S1 Ru1 122.8(2) 2_656 . ?
F6 B1 F8 117.1(3) . . ?
F4 B1 F2 115.2(4) . . ?
F4 B1 F3 113.4(5) . . ?
F2 B1 F3 113.0(3) . . ?
F6 B1 F5 111.8(5) . . ?
F8 B1 F5 110.8(4) . . ?
F6 B1 F7 107.6(3) . . ?
F8 B1 F7 104.8(2) . . ?
F5 B1 F7 103.5(3) . . ?
F4 B1 F1 104.9(3) . . ?
F2 B1 F1 104.6(3) . . ?
F3 B1 F1 104.2(2) . . ?

loop_
_geom_bond_atom_site_label_1
_geom_bond_atom_site_label_2
_geom_bond_distance
_geom_bond_site_symmetry_2
_geom_bond_publ_flag
Ru1 S1 2.0899(8) . ?
Ru1 N1 2.118(2) . ?
Ru1 N1 2.118(2) 2_656 ?
Ru1 N2 2.121(2) . ?
Ru1 N2 2.121(2) 2_656 ?
Ru1 O3 2.141(3) . ?
S1 O2 1.428(5) . ?
S1 O2 1.428(5) 2_656 ?
S1 O1 1.452(5) . ?
S1 O1 1.452(5) 2_656 ?
B1 F4 1.338(10) . ?
B1 F6 1.341(4) . ?
B1 F8 1.354(3) . ?
B1 F2 1.356(4) . ?
B1 F3 1.360(4) . ?
B1 F5 1.418(9) . ?
B1 F7 1.497(4) . ?
B1 F1 1.512(4) . ?

loop_
_geom_torsion_atom_site_label_1
_geom_torsion_atom_site_label_2
_geom_torsion_atom_site_label_3
_geom_torsion_atom_site_label_4
_geom_torsion
_geom_torsion_site_symmetry_1
_geom_torsion_site_symmetry_2
_geom_torsion_site_symmetry_3
_geom_torsion_site_symmetry_4
_geom_torsion_publ_flag
N1 Ru1 S1 O2 -27.6(2) . . . . ?
N1 Ru1 S1 O2 152.4(2) 2_656 . . . ?
N2 Ru1 S1 O2 -118.7(2) . . . . ?
N2 Ru1 S1 O2 61.3(2) 2_656 . . . ?
N1 Ru1 S1 O2 152.4(2) . . . 2_656 ?
N1 Ru1 S1 O2 -27.6(2) 2_656 . . 2_656 ?
N2 Ru1 S1 O2 61.3(2) . . . 2_656 ?
N2 Ru1 S1 O2 -118.7(2) 2_656 . . 2_656 ?
N1 Ru1 S1 O1 -52.0(2) . . . . ?
N1 Ru1 S1 O1 128.0(2) 2_656 . . . ?
N2 Ru1 S1 O1 -143.1(2) . . . . ?
N2 Ru1 S1 O1 36.9(2) 2_656 . . . ?
N1 Ru1 S1 O1 128.0(2) . . . 2_656 ?
N1 Ru1 S1 O1 -52.0(2) 2_656 . . 2_656 ?
N2 Ru1 S1 O1 36.9(2) . . . 2_656 ?
N2 Ru1 S1 O1 -143.1(2) 2_656 . . 2_656 ?
